data_7020242
loop_
_publ_author_name
'Viciano-Chumillas, Marta'
'Gim\'enez-Marqu\'es, M\'onica'
'Tanase, Stefania'
'Mutikainen, Ilpo'
'Turpeinen, Urho'
'Smits, Jan M. M.'
'de Gelder, Ren\'e'
'Jos de Jongh, L.'
'Reedijk, Jan'

_publ_section_title
;
 Mononuclear and dinuclear manganese compounds stabilized by
 supramolecular interactions.
;
_journal_issue 34
_journal_name_full 'Dalton transactions (Cambridge, England : 2003)'
_journal_page_first 10249
_journal_page_last 10257
_journal_paper_doi 10.1039/c2dt31060k
_journal_volume 41
_journal_year 2012
_chemical_formula_moiety 'C30 H22 Mn N7 O2'
_chemical_formula_sum 'C30 H22 Mn N7 O2'
_chemical_formula_weight 567.49
_chemical_name_systematic
;
?
;
_space_group_IT_number 14
_symmetry_cell_setting monoclinic
_symmetry_space_group_name_Hall '-P 2ybc'
_symmetry_space_group_name_H-M 'P 1 21/c 1'
_atom_sites_solution_hydrogens geom
_atom_sites_solution_primary direct
_atom_sites_solution_secondary difmap
_audit_creation_method SHELXL-97
_cell_angle_alpha 90.00
_cell_angle_beta 98.320(10)
_cell_angle_gamma 90.00
_cell_formula_units_Z 4
_cell_length_a 8.6920(10)
_cell_length_b 12.8650(10)
_cell_length_c 22.539(2)
_cell_measurement_reflns_used 23888
_cell_measurement_temperature 173(2)
_cell_measurement_theta_max 27.51
_cell_measurement_theta_min 2.89
_cell_volume 2493.8(4)
_computing_cell_refinement 'DirAx (Duisenberg 1992)'
_computing_data_collection 'COLLECT (Nonius, 2002)'
_computing_data_reduction 'COLLECT/EVAL (Nonius, 2002)'
_computing_molecular_graphics 'SHELXTL (Sheldrick, 1990)'
_computing_publication_material 'SHELXTL (Sheldrick, 1990)'
_computing_structure_refinement 'SHELXL97 (Sheldrick, 1997)'
_computing_structure_solution 'SHELXS97 (Sheldrick, 1990)'
_diffrn_ambient_temperature 173(2)
_diffrn_measured_fraction_theta_full 0.993
_diffrn_measured_fraction_theta_max 0.993
_diffrn_measurement_device_type KappaCCD
_diffrn_measurement_method \w-scan
_diffrn_radiation_monochromator graphite
_diffrn_radiation_source 'fine-focus sealed tube'
_diffrn_radiation_type MoK\a
_diffrn_radiation_wavelength 0.71073
_diffrn_reflns_av_R_equivalents 0.0325
_diffrn_reflns_av_sigmaI/netI 0.0368
_diffrn_reflns_limit_h_max 11
_diffrn_reflns_limit_h_min -11
_diffrn_reflns_limit_k_max 15
_diffrn_reflns_limit_k_min -16
_diffrn_reflns_limit_l_max 20
_diffrn_reflns_limit_l_min -29
_diffrn_reflns_number 23888
_diffrn_reflns_theta_full 27.51
_diffrn_reflns_theta_max 27.51
_diffrn_reflns_theta_min 2.89
_exptl_absorpt_coefficient_mu 0.574
_exptl_absorpt_correction_T_max 0.9037
_exptl_absorpt_correction_T_min 0.8840
_exptl_absorpt_correction_type multi-scan
_exptl_absorpt_process_details 'SADABS (Sheldrick, 1996)'
_exptl_crystal_colour brown
_exptl_crystal_density_diffrn 1.511
_exptl_crystal_density_method 'not measured'
_exptl_crystal_description block
_exptl_crystal_F_000 1168
_exptl_crystal_size_max 0.22
_exptl_crystal_size_mid 0.20
_exptl_crystal_size_min 0.18
_refine_diff_density_max 0.310
_refine_diff_density_min -0.402
_refine_diff_density_rms 0.061
_refine_ls_extinction_method none
_refine_ls_goodness_of_fit_ref 1.045
_refine_ls_hydrogen_treatment constr
_refine_ls_matrix_type full
_refine_ls_number_parameters 361
_refine_ls_number_reflns 5697
_refine_ls_number_restraints 0
_refine_ls_restrained_S_all 1.045
_refine_ls_R_factor_all 0.0625
_refine_ls_R_factor_gt 0.0413
_refine_ls_shift/su_max 0.001
_refine_ls_shift/su_mean 0.000
_refine_ls_structure_factor_coef Fsqd
_refine_ls_weighting_details 'calc w=1/[\s^2^(Fo^2^)+(0.0577P)^2^+1.3946P] where P=(Fo^2^+2Fc^2^)/3'
_refine_ls_weighting_scheme calc
_refine_ls_wR_factor_gt 0.1014
_refine_ls_wR_factor_ref 0.1110
_reflns_number_gt 4468
_reflns_number_total 5697
_reflns_threshold_expression >2sigma(I)
_cod_data_source_file c2dt31060k.txt
_cod_data_source_block mvc307
_cod_depositor_comments
;
The following automatic conversions were performed:

'_symmetry_cell_setting' value 'Monoclinic' changed to 'monoclinic'
according to /home/saulius/struct/CIF-dictionaries/cif_core.dic
dictionary named 'cif_core.dic' version 2.4.2 from 2011-04-26.

Automatic conversion script
Id: cif_fix_values 1891 2012-01-12 08:04:46Z andrius 
;
_cod_original_sg_symbol_H-M P21/c
_cod_database_code 7020242

loop_
_symmetry_equiv_pos_as_xyz
'x, y, z'
'-x, y+1/2, -z+1/2'
'-x, -y, -z'
'x, -y-1/2, z-1/2'

loop_
_atom_site_label
_atom_site_type_symbol
_atom_site_fract_x
_atom_site_fract_y
_atom_site_fract_z
_atom_site_U_iso_or_equiv
_atom_site_adp_type
_atom_site_occupancy
_atom_site_symmetry_multiplicity
_atom_site_calc_flag
_atom_site_refinement_flags
Mn1 Mn 0.37813(4) 0.72453(2) 0.458861(14) 0.02026(10) Uani 1 1 d .
N1 N 0.4922(2) 0.84226(16) 0.41893(10) 0.0332(5) Uani 1 1 d .
N2 N 0.5064(2) 0.93320(15) 0.42399(9) 0.0264(4) Uani 1 1 d .
N3 N 0.5187(2) 1.02342(16) 0.42509(11) 0.0402(5) Uani 1 1 d .
N11 N 0.51814(19) 0.60840(13) 0.44480(8) 0.0207(4) Uani 1 1 d .
N12 N 0.4983(2) 0.55413(14) 0.39321(8) 0.0223(4) Uani 1 1 d .
H12A H 0.4208 0.5637 0.3640 0.027 Uiso 1 1 calc R
C13 C 0.6121(2) 0.48322(16) 0.39194(10) 0.0218(4) Uani 1 1 d .
C14 C 0.6184(2) 0.41758(17) 0.33946(10) 0.0225(4) Uani 1 1 d .
C15 C 0.5363(3) 0.44295(19) 0.28385(11) 0.0296(5) Uani 1 1 d .
H15A H 0.4735 0.5037 0.2798 0.036 Uiso 1 1 calc R
C16 C 0.5449(3) 0.3807(2) 0.23428(11) 0.0334(5) Uani 1 1 d .
H16A H 0.4864 0.3980 0.1967 0.040 Uiso 1 1 calc R
C17 C 0.6385(3) 0.29367(19) 0.23961(12) 0.0335(6) Uani 1 1 d .
H17A H 0.6457 0.2516 0.2055 0.040 Uiso 1 1 calc R
C18 C 0.7215(3) 0.26760(19) 0.29439(12) 0.0370(6) Uani 1 1 d .
H18A H 0.7860 0.2077 0.2979 0.044 Uiso 1 1 calc R
C19 C 0.7112(3) 0.32855(18) 0.34446(11) 0.0303(5) Uani 1 1 d .
H19A H 0.7675 0.3096 0.3822 0.036 Uiso 1 1 calc R
C110 C 0.7107(2) 0.49345(16) 0.44567(10) 0.0232(4) Uani 1 1 d .
H11A H 0.8022 0.4543 0.4583 0.028 Uiso 1 1 calc R
C111 C 0.6487(2) 0.57311(16) 0.47786(10) 0.0219(4) Uani 1 1 d .
C112 C 0.7033(2) 0.61665(16) 0.53674(10) 0.0218(4) Uani 1 1 d .
C113 C 0.8384(3) 0.57625(18) 0.57112(11) 0.0287(5) Uani 1 1 d .
H11B H 0.8938 0.5221 0.5548 0.034 Uiso 1 1 calc R
C114 C 0.8921(3) 0.6129(2) 0.62737(11) 0.0349(6) Uani 1 1 d .
H11C H 0.9825 0.5838 0.6500 0.042 Uiso 1 1 calc R
C115 C 0.8129(3) 0.6933(2) 0.65111(11) 0.0351(6) Uani 1 1 d .
H11D H 0.8512 0.7203 0.6896 0.042 Uiso 1 1 calc R
C116 C 0.6788(3) 0.73424(18) 0.61904(10) 0.0288(5) Uani 1 1 d .
H11E H 0.6251 0.7885 0.6360 0.035 Uiso 1 1 calc R
C117 C 0.6215(2) 0.69634(17) 0.56188(10) 0.0228(4) Uani 1 1 d .
O118 O 0.48707(18) 0.73715(12) 0.53481(7) 0.0274(3) Uani 1 1 d .
N21 N 0.1959(2) 0.79512(13) 0.48509(8) 0.0216(4) Uani 1 1 d .
N22 N 0.2047(2) 0.85389(14) 0.53555(8) 0.0224(4) Uani 1 1 d .
H22A H 0.2920 0.8714 0.5582 0.027 Uiso 1 1 calc R
C23 C 0.0611(2) 0.88184(16) 0.54634(10) 0.0215(4) Uani 1 1 d .
C24 C 0.0348(2) 0.94592(16) 0.59786(9) 0.0214(4) Uani 1 1 d .
C25 C 0.1552(3) 0.97984(18) 0.64096(10) 0.0280(5) Uani 1 1 d .
H25A H 0.2595 0.9619 0.6374 0.034 Uiso 1 1 calc R
C26 C 0.1246(3) 1.03954(18) 0.68912(10) 0.0289(5) Uani 1 1 d .
H26A H 0.2078 1.0626 0.7182 0.035 Uiso 1 1 calc R
C27 C -0.0269(3) 1.06569(18) 0.69498(10) 0.0282(5) Uani 1 1 d .
H27A H -0.0482 1.1062 0.7281 0.034 Uiso 1 1 calc R
C28 C -0.1464(3) 1.03233(19) 0.65236(11) 0.0308(5) Uani 1 1 d .
H28A H -0.2505 1.0504 0.6562 0.037 Uiso 1 1 calc R
C29 C -0.1172(3) 0.97316(18) 0.60418(10) 0.0267(5) Uani 1 1 d .
H29A H -0.2011 0.9509 0.5752 0.032 Uiso 1 1 calc R
C210 C -0.0434(2) 0.83839(16) 0.50131(10) 0.0230(4) Uani 1 1 d .
H21A H -0.1535 0.8434 0.4970 0.028 Uiso 1 1 calc R
C211 C 0.0432(2) 0.78572(15) 0.46326(10) 0.0205(4) Uani 1 1 d .
C212 C -0.0101(2) 0.73182(16) 0.40688(10) 0.0208(4) Uani 1 1 d .
C213 C -0.1687(3) 0.73296(17) 0.38408(10) 0.0256(5) Uani 1 1 d .
H21B H -0.2397 0.7652 0.4067 0.031 Uiso 1 1 calc R
C214 C -0.2243(3) 0.68820(18) 0.32941(11) 0.0294(5) Uani 1 1 d .
H21C H -0.3324 0.6898 0.3147 0.035 Uiso 1 1 calc R
C215 C -0.1219(3) 0.64108(17) 0.29616(11) 0.0282(5) Uani 1 1 d .
H21D H -0.1595 0.6104 0.2585 0.034 Uiso 1 1 calc R
C216 C 0.0352(3) 0.63876(17) 0.31780(10) 0.0256(5) Uani 1 1 d .
H21E H 0.1047 0.6061 0.2948 0.031 Uiso 1 1 calc R
C217 C 0.0937(2) 0.68359(16) 0.37293(10) 0.0215(4) Uani 1 1 d .
O218 O 0.24809(17) 0.67788(13) 0.39088(7) 0.0276(4) Uani 1 1 d .

loop_
_atom_site_aniso_label
_atom_site_aniso_U_11
_atom_site_aniso_U_22
_atom_site_aniso_U_33
_atom_site_aniso_U_23
_atom_site_aniso_U_13
_atom_site_aniso_U_12
Mn1 0.01770(16) 0.02051(17) 0.02298(18) -0.00113(13) 0.00432(12) 0.00275(13)
N1 0.0349(11) 0.0263(11) 0.0418(12) 0.0041(9) 0.0172(9) 0.0023(9)
N2 0.0178(9) 0.0332(12) 0.0293(10) -0.0012(8) 0.0071(7) -0.0009(8)
N3 0.0307(11) 0.0277(11) 0.0628(16) -0.0057(10) 0.0092(10) -0.0050(9)
N11 0.0200(8) 0.0196(9) 0.0230(9) -0.0002(7) 0.0043(7) 0.0017(7)
N12 0.0217(9) 0.0231(9) 0.0224(9) -0.0013(7) 0.0039(7) 0.0033(7)
C13 0.0200(10) 0.0189(10) 0.0283(12) 0.0031(8) 0.0092(8) 0.0015(8)
C14 0.0209(10) 0.0225(10) 0.0261(11) -0.0013(9) 0.0102(8) -0.0010(9)
C15 0.0246(11) 0.0313(12) 0.0336(13) -0.0029(10) 0.0064(9) 0.0036(10)
C16 0.0264(12) 0.0449(14) 0.0295(13) -0.0052(11) 0.0058(9) -0.0031(11)
C17 0.0346(13) 0.0330(13) 0.0362(14) -0.0115(10) 0.0163(11) -0.0054(11)
C18 0.0472(15) 0.0246(12) 0.0430(15) -0.0019(11) 0.0192(12) 0.0062(11)
C19 0.0359(13) 0.0257(12) 0.0311(13) 0.0027(10) 0.0109(10) 0.0046(10)
C110 0.0226(10) 0.0218(10) 0.0258(11) 0.0038(9) 0.0058(8) 0.0044(9)
C111 0.0204(10) 0.0189(10) 0.0272(11) 0.0062(8) 0.0065(8) -0.0011(8)
C112 0.0218(10) 0.0192(10) 0.0245(11) 0.0036(8) 0.0038(8) -0.0025(8)
C113 0.0249(11) 0.0257(11) 0.0348(13) 0.0023(10) 0.0020(9) 0.0027(9)
C114 0.0300(12) 0.0356(13) 0.0359(14) 0.0042(11) -0.0061(10) 0.0021(11)
C115 0.0378(14) 0.0347(13) 0.0295(13) -0.0017(10) -0.0060(10) -0.0026(11)
C116 0.0310(12) 0.0261(11) 0.0287(12) -0.0008(9) 0.0029(9) -0.0008(10)
C117 0.0219(10) 0.0214(10) 0.0251(11) 0.0053(8) 0.0029(8) -0.0019(8)
O118 0.0257(8) 0.0290(8) 0.0267(8) -0.0044(6) 0.0004(6) 0.0087(7)
N21 0.0203(9) 0.0212(9) 0.0238(9) -0.0013(7) 0.0050(7) 0.0020(7)
N22 0.0191(9) 0.0243(9) 0.0242(9) -0.0023(7) 0.0043(7) 0.0017(7)
C23 0.0203(10) 0.0188(10) 0.0270(11) 0.0044(8) 0.0087(8) 0.0038(8)
C24 0.0238(10) 0.0190(10) 0.0228(11) 0.0041(8) 0.0088(8) 0.0018(8)
C25 0.0218(11) 0.0313(12) 0.0322(13) 0.0008(10) 0.0079(9) 0.0007(9)
C26 0.0276(12) 0.0319(12) 0.0268(12) 0.0000(9) 0.0026(9) -0.0009(10)
C27 0.0354(12) 0.0278(12) 0.0229(12) 0.0001(9) 0.0093(9) 0.0056(10)
C28 0.0247(11) 0.0395(14) 0.0294(13) -0.0001(10) 0.0084(9) 0.0093(10)
C29 0.0226(11) 0.0308(12) 0.0267(12) -0.0021(9) 0.0041(9) 0.0039(9)
C210 0.0186(10) 0.0228(10) 0.0289(12) 0.0019(9) 0.0075(8) 0.0009(9)
C211 0.0195(10) 0.0163(10) 0.0267(11) 0.0038(8) 0.0066(8) 0.0017(8)
C212 0.0209(10) 0.0163(9) 0.0254(11) 0.0032(8) 0.0041(8) 0.0003(8)
C213 0.0216(10) 0.0228(11) 0.0333(12) 0.0026(9) 0.0068(9) 0.0003(9)
C214 0.0217(11) 0.0273(12) 0.0380(14) 0.0030(10) 0.0001(9) -0.0033(9)
C215 0.0302(12) 0.0241(11) 0.0284(12) 0.0006(9) -0.0018(9) -0.0040(9)
C216 0.0273(11) 0.0223(11) 0.0278(12) -0.0003(9) 0.0061(9) 0.0009(9)
C217 0.0197(10) 0.0181(10) 0.0269(11) 0.0024(8) 0.0040(8) -0.0002(8)
O218 0.0188(7) 0.0340(9) 0.0296(9) -0.0076(7) 0.0027(6) 0.0052(7)

loop_
_atom_type_symbol
_atom_type_description
_atom_type_scat_dispersion_real
_atom_type_scat_dispersion_imag
_atom_type_scat_source
C C 0.0033 0.0016 'International Tables Vol C Tables 4.2.6.8 and 6.1.1.4'
H H 0.0000 0.0000 'International Tables Vol C Tables 4.2.6.8 and 6.1.1.4'
N N 0.0061 0.0033 'International Tables Vol C Tables 4.2.6.8 and 6.1.1.4'
O O 0.0106 0.0060 'International Tables Vol C Tables 4.2.6.8 and 6.1.1.4'
Mn Mn 0.3368 0.7283 'International Tables Vol C Tables 4.2.6.8 and 6.1.1.4'

loop_
_geom_angle_atom_site_label_1
_geom_angle_atom_site_label_2
_geom_angle_atom_site_label_3
_geom_angle
O118 Mn1 O218 163.99(7)
O118 Mn1 N11 88.28(7)
O218 Mn1 N11 86.52(7)
O118 Mn1 N21 90.46(7)
O218 Mn1 N21 88.68(7)
N11 Mn1 N21 157.83(7)
O118 Mn1 N1 97.16(8)
O218 Mn1 N1 98.55(8)
N11 Mn1 N1 97.89(8)
N21 Mn1 N1 104.22(8)
N2 N1 Mn1 136.72(17)
N3 N2 N1 175.7(3)
C111 N11 N12 107.24(17)
C111 N11 Mn1 130.95(15)
N12 N11 Mn1 121.63(13)
N11 N12 C13 111.49(17)
N11 N12 H12A 124.3
C13 N12 H12A 124.3
N12 C13 C110 106.26(18)
N12 C13 C14 121.45(19)
C110 C13 C14 132.22(19)
C15 C14 C19 118.8(2)
C15 C14 C13 121.4(2)
C19 C14 C13 119.9(2)
C16 C15 C14 120.8(2)
C16 C15 H15A 119.6
C14 C15 H15A 119.6
C17 C16 C15 119.9(2)
C17 C16 H16A 120.0
C15 C16 H16A 120.0
C18 C17 C16 120.1(2)
C18 C17 H17A 120.0
C16 C17 H17A 120.0
C17 C18 C19 120.3(2)
C17 C18 H18A 119.9
C19 C18 H18A 119.9
C18 C19 C14 120.2(2)
C18 C19 H19A 119.9
C14 C19 H19A 119.9
C13 C110 C111 106.60(18)
C13 C110 H11A 126.7
C111 C110 H11A 126.7
N11 C111 C110 108.41(19)
N11 C111 C112 120.89(19)
C110 C111 C112 130.70(19)
C113 C112 C117 118.4(2)
C113 C112 C111 119.7(2)
C117 C112 C111 121.92(19)
C114 C113 C112 121.8(2)
C114 C113 H11B 119.1
C112 C113 H11B 119.1
C113 C114 C115 119.4(2)
C113 C114 H11C 120.3
C115 C114 H11C 120.3
C116 C115 C114 120.5(2)
C116 C115 H11D 119.7
C114 C115 H11D 119.7
C115 C116 C117 120.6(2)
C115 C116 H11E 119.7
C117 C116 H11E 119.7
O118 C117 C116 116.9(2)
O118 C117 C112 123.8(2)
C116 C117 C112 119.3(2)
C117 O118 Mn1 133.21(15)
C211 N21 N22 106.74(17)
C211 N21 Mn1 129.27(15)
N22 N21 Mn1 123.50(13)
C23 N22 N21 110.86(17)
C23 N22 H22A 124.6
N21 N22 H22A 124.6
N22 C23 C210 106.64(19)
N22 C23 C24 122.95(19)
C210 C23 C24 130.41(19)
C25 C24 C29 118.6(2)
C25 C24 C23 122.73(19)
C29 C24 C23 118.70(19)
C26 C25 C24 120.7(2)
C26 C25 H25A 119.7
C24 C25 H25A 119.7
C27 C26 C25 120.2(2)
C27 C26 H26A 119.9
C25 C26 H26A 119.9
C28 C27 C26 119.3(2)
C28 C27 H27A 120.3
C26 C27 H27A 120.3
C27 C28 C29 121.0(2)
C27 C28 H28A 119.5
C29 C28 H28A 119.5
C28 C29 C24 120.3(2)
C28 C29 H29A 119.9
C24 C29 H29A 119.9
C23 C210 C211 107.02(18)
C23 C210 H21A 126.5
C211 C210 H21A 126.5
N21 C211 C210 108.74(19)
N21 C211 C212 121.94(19)
C210 C211 C212 129.26(19)
C213 C212 C217 118.6(2)
C213 C212 C211 119.0(2)
C217 C212 C211 122.25(19)
C214 C213 C212 121.4(2)
C214 C213 H21B 119.3
C212 C213 H21B 119.3
C215 C214 C213 119.7(2)
C215 C214 H21C 120.1
C213 C214 H21C 120.1
C216 C215 C214 119.9(2)
C216 C215 H21D 120.1
C214 C215 H21D 120.1
C215 C216 C217 121.3(2)
C215 C216 H21E 119.4
C217 C216 H21E 119.4
O218 C217 C216 117.61(19)
O218 C217 C212 123.34(19)
C216 C217 C212 119.05(19)
C217 O218 Mn1 133.47(14)

loop_
_geom_bond_atom_site_label_1
_geom_bond_atom_site_label_2
_geom_bond_distance
Mn1 O118 1.8395(16)
Mn1 O218 1.8666(15)
Mn1 N11 1.9812(17)
Mn1 N21 1.9887(18)
Mn1 N1 2.085(2)
N1 N2 1.180(3)
N2 N3 1.165(3)
N11 C111 1.343(3)
N11 N12 1.346(2)
N12 C13 1.349(3)
N12 H12A 0.8800
C13 C110 1.385(3)
C13 C14 1.461(3)
C14 C15 1.388(3)
C14 C19 1.396(3)
C15 C16 1.385(3)
C15 H15A 0.9500
C16 C17 1.379(4)
C16 H16A 0.9500
C17 C18 1.378(4)
C17 H17A 0.9500
C18 C19 1.388(3)
C18 H18A 0.9500
C19 H19A 0.9500
C110 C111 1.407(3)
C110 H11A 0.9500
C111 C112 1.455(3)
C112 C113 1.409(3)
C112 C117 1.412(3)
C113 C114 1.370(3)
C113 H11B 0.9500
C114 C115 1.391(4)
C114 H11C 0.9500
C115 C116 1.383(3)
C115 H11D 0.9500
C116 C117 1.400(3)
C116 H11E 0.9500
C117 O118 1.344(3)
N21 C211 1.352(3)
N21 N22 1.359(2)
N22 C23 1.355(3)
N22 H22A 0.8800
C23 C210 1.379(3)
C23 C24 1.469(3)
C24 C25 1.391(3)
C24 C29 1.394(3)
C25 C26 1.386(3)
C25 H25A 0.9500
C26 C27 1.384(3)
C26 H26A 0.9500
C27 C28 1.377(3)
C27 H27A 0.9500
C28 C29 1.379(3)
C28 H28A 0.9500
C29 H29A 0.9500
C210 C211 1.396(3)
C210 H21A 0.9500
C211 C212 1.463(3)
C212 C213 1.401(3)
C212 C217 1.409(3)
C213 C214 1.382(3)
C213 H21B 0.9500
C214 C215 1.383(3)
C214 H21C 0.9500
C215 C216 1.383(3)
C215 H21D 0.9500
C216 C217 1.397(3)
C216 H21E 0.9500
C217 O218 1.346(2)
